data_7247567
loop_
_publ_author_name
'Cicirello, Andrea'
'Swindle, Andrew'
'Wang, Jian'

_publ_section_title
;
 Visualizing the alignment of lone pair electrons in La3AsS5Br2 and
 La5As2S9Cl3 to form an acentric or centrosymmetric structure
;
_journal_issue 45
_journal_name_full CrystEngComm
_journal_page_first 6354
_journal_page_last 6360
_journal_paper_doi 10.1039/D3CE00834G
_journal_volume 25
_journal_year 2023
_chemical_formula_sum 'As2 Cl3 La5 S9'
_chemical_formula_weight 1239.28
_space_group_crystal_system orthorhombic
_space_group_IT_number 57
_space_group_name_Hall '-P 2c 2b'
_space_group_name_H-M_alt 'P b c m'
_audit_creation_method SHELXL-2019/1
_audit_update_record
;
2023-07-15 deposited with the CCDC.	2023-10-23 downloaded from the CCDC.
;
_cell_angle_alpha 90
_cell_angle_beta 90
_cell_angle_gamma 90
_cell_formula_units_Z 4
_cell_length_a 7.0472(3)
_cell_length_b 7.1152(3)
_cell_length_c 37.1137(13)
_cell_measurement_reflns_used 4561
_cell_measurement_temperature 296(2)
_cell_measurement_theta_max 51.179
_cell_measurement_theta_min 2.381
_cell_volume 1860.96(13)
_computing_cell_refinement 'SMART V5.625 (Bruker, 2000)'
_computing_data_collection 'SMART V5.625 (Bruker, 2000)'
_computing_data_reduction 'SAINT V6.32 (Bruker, 2001)'
_computing_publication_material 'SHELXL-2019 (Sheldrick, 2019)'
_computing_structure_refinement 'SHELXL-2019 (Sheldrick, 2019)'
_computing_structure_solution 'SHELXS-2019 (Sheldrick, 2019)'
_diffrn_ambient_temperature 296(2)
_diffrn_measured_fraction_theta_full 0.999
_diffrn_measured_fraction_theta_max 0.999
_diffrn_measurement_device_type 'Bruker X8 PROSPECTOR'
_diffrn_measurement_method 'profile data from \w scans'
_diffrn_radiation_type CuK\a
_diffrn_radiation_wavelength 1.54178
_diffrn_reflns_av_R_equivalents 0.0424
_diffrn_reflns_av_unetI/netI 0.0366
_diffrn_reflns_Laue_measured_fraction_full 0.999
_diffrn_reflns_Laue_measured_fraction_max 0.999
_diffrn_reflns_limit_h_max 7
_diffrn_reflns_limit_h_min -6
_diffrn_reflns_limit_k_max 5
_diffrn_reflns_limit_k_min -7
_diffrn_reflns_limit_l_max 37
_diffrn_reflns_limit_l_min -37
_diffrn_reflns_number 4561
_diffrn_reflns_point_group_measured_fraction_full 0.999
_diffrn_reflns_point_group_measured_fraction_max 0.999
_diffrn_reflns_theta_full 51.179
_diffrn_reflns_theta_max 51.179
_diffrn_reflns_theta_min 2.381
_diffrn_source 'fine-focus sealed tube'
_exptl_absorpt_coefficient_mu 103.931
_exptl_absorpt_correction_T_max 3.09
_exptl_absorpt_correction_T_min 1.03
_exptl_absorpt_correction_type multi-scan
_exptl_absorpt_process_details SADABS
_exptl_crystal_colour yellow
_exptl_crystal_density_diffrn 4.423
_exptl_crystal_description Block
_exptl_crystal_F_000 2184
_exptl_crystal_size_max 0.030
_exptl_crystal_size_mid 0.020
_exptl_crystal_size_min 0.010
_refine_diff_density_max 2.380
_refine_diff_density_min -2.390
_refine_diff_density_rms 0.375
_refine_ls_extinction_coef 0.00015(2)
_refine_ls_extinction_expression Fc^*^=kFc[1+0.001xFc^2^\l^3^/sin(2\q)]^-1/4^
_refine_ls_extinction_method 'SHELXL-2019/1 (Sheldrick 2019)'
_refine_ls_goodness_of_fit_ref 1.046
_refine_ls_hydrogen_treatment undef
_refine_ls_matrix_type full
_refine_ls_number_parameters 43
_refine_ls_number_reflns 1019
_refine_ls_number_restraints 0
_refine_ls_restrained_S_all 1.046
_refine_ls_R_factor_all 0.0414
_refine_ls_R_factor_gt 0.0398
_refine_ls_shift/su_max 0.001
_refine_ls_shift/su_mean 0.000
_refine_ls_structure_factor_coef Fsqd
_refine_ls_weighting_details 'w=1/[\s^2^(Fo^2^)+(0.0736P)^2^+35.3120P] where P=(Fo^2^+2Fc^2^)/3'
_refine_ls_weighting_scheme calc
_refine_ls_wR_factor_gt 0.1123
_refine_ls_wR_factor_ref 0.1138
_reflns_Friedel_coverage 0.000
_reflns_number_gt 957
_reflns_number_total 1019
_reflns_threshold_expression 'I > 2\s(I)'
_cod_data_source_file d3ce00834g2.cif
_cod_data_source_block x1_CCDC1
_cod_depositor_comments 'Adding full bibliography for 7247566--7247567.cif.'
_cod_database_code 7247567
_shelx_shelxl_version_number 2019/1
_shelx_space_group_comment
;
The symmetry employed for this shelxl refinement is uniquely defined
by the following loop, which should always be used as a source of
symmetry information in preference to the above space-group names.
They are only intended as comments.
;
_shelx_estimated_absorpt_t_min 0.147
_shelx_estimated_absorpt_t_max 0.423

loop_
_space_group_symop_operation_xyz
'x, y, z'
'-x, -y, z+1/2'
'-x, y+1/2, -z+1/2'
'x, -y+1/2, -z'
'-x, -y, -z'
'x, y, -z-1/2'
'x, -y-1/2, z-1/2'
'-x, y-1/2, z'

loop_
_atom_site_label
_atom_site_type_symbol
_atom_site_fract_x
_atom_site_fract_y
_atom_site_fract_z
_atom_site_U_iso_or_equiv
_atom_site_adp_type
_atom_site_occupancy
_atom_site_site_symmetry_order
_atom_site_calc_flag
_atom_site_refinement_flags_posn
_atom_site_refinement_flags_adp
_atom_site_refinement_flags_occupancy
_atom_site_disorder_assembly
_atom_site_disorder_group
La1 La 0.79282(15) 0.19329(15) 0.750000 0.0030(4) Uiso 1 2 d S . P . .
La2 La 1.20520(11) 0.27459(11) 0.83927(2) 0.0044(4) Uiso 1 1 d . . . . .
La3 La 0.71453(11) 0.04165(10) 0.95753(2) 0.0036(4) Uiso 1 1 d . . . . .
As1 As 0.6919(2) 0.3080(2) 0.86781(4) 0.0064(5) Uiso 1 1 d . . . . .
S1 S 0.9173(5) 0.1059(4) 0.88787(8) 0.0059(8) Uiso 1 1 d . . . . .
S2 S 1.4525(5) 0.2479(4) 0.90716(8) 0.0052(8) Uiso 1 1 d . . . . .
S3 S 0.5801(4) 0.1247(5) 0.67708(8) 0.0060(8) Uiso 1 1 d . . . . .
S4 S 0.6137(7) -0.1684(7) 0.750000 0.0114(12) Uiso 1 2 d S . P . .
S5 S 1.1120(5) -0.0903(5) 0.96471(8) 0.0087(8) Uiso 1 1 d . . . . .
Cl1 Cl 0.5538(7) -0.250000 1.000000 0.0067(11) Uiso 1 2 d S . P . .
Cl2 Cl 1.0579(5) -0.0207(4) 0.70333(8) 0.0078(8) Uiso 1 1 d . . . . .

loop_
_atom_type_symbol
_atom_type_description
_atom_type_scat_dispersion_real
_atom_type_scat_dispersion_imag
_atom_type_scat_source
S S 0.3331 0.5567 'International Tables Vol C Tables 4.2.6.8 and 6.1.1.4'
Cl Cl 0.3639 0.7018 'International Tables Vol C Tables 4.2.6.8 and 6.1.1.4'
As As -0.9300 1.0051 'International Tables Vol C Tables 4.2.6.8 and 6.1.1.4'
La La -1.4094 9.0376 'International Tables Vol C Tables 4.2.6.8 and 6.1.1.4'

loop_
_geom_angle_atom_site_label_1
_geom_angle_atom_site_label_2
_geom_angle_atom_site_label_3
_geom_angle
_geom_angle_site_symmetry_1
_geom_angle_site_symmetry_3
_geom_angle_publ_flag
S4 La1 Cl2 142.89(6) . 3_756 ?
S4 La1 Cl2 142.89(6) . 8_765 ?
Cl2 La1 Cl2 74.18(12) 3_756 8_765 ?
S4 La1 Cl2 79.43(10) . 6_557 ?
Cl2 La1 Cl2 77.34(6) 3_756 6_557 ?
Cl2 La1 Cl2 119.01(6) 8_765 6_557 ?
S4 La1 Cl2 79.43(10) . . ?
Cl2 La1 Cl2 119.01(6) 3_756 . ?
Cl2 La1 Cl2 77.34(6) 8_765 . ?
Cl2 La1 Cl2 71.42(12) 6_557 . ?
S4 La1 S4 82.83(8) . 3_656 ?
Cl2 La1 S4 96.68(10) 3_756 3_656 ?
Cl2 La1 S4 96.68(10) 8_765 3_656 ?
Cl2 La1 S4 139.63(8) 6_557 3_656 ?
Cl2 La1 S4 139.63(8) . 3_656 ?
S4 La1 S3 69.47(8) . . ?
Cl2 La1 S3 143.80(9) 3_756 . ?
Cl2 La1 S3 76.39(9) 8_765 . ?
Cl2 La1 S3 136.52(9) 6_557 . ?
Cl2 La1 S3 73.56(8) . . ?
S4 La1 S3 66.29(7) 3_656 . ?
S4 La1 S3 69.47(8) . 6_557 ?
Cl2 La1 S3 76.39(9) 3_756 6_557 ?
Cl2 La1 S3 143.80(9) 8_765 6_557 ?
Cl2 La1 S3 73.56(8) 6_557 6_557 ?
Cl2 La1 S3 136.52(9) . 6_557 ?
S4 La1 S3 66.30(7) 3_656 6_557 ?
S3 La1 S3 119.55(12) . 6_557 ?
Cl2 La2 Cl2 80.21(6) 6_557 3_756 ?
Cl2 La2 S3 86.82(10) 6_557 6_657 ?
Cl2 La2 S3 131.62(9) 3_756 6_657 ?
Cl2 La2 S1 77.77(9) 6_557 . ?
Cl2 La2 S1 95.71(10) 3_756 . ?
S3 La2 S1 126.75(9) 6_657 . ?
Cl2 La2 S3 134.00(9) 6_557 3_756 ?
Cl2 La2 S3 77.83(9) 3_756 3_756 ?
S3 La2 S3 78.64(5) 6_657 3_756 ?
S1 La2 S3 144.06(8) . 3_756 ?
Cl2 La2 S2 128.43(9) 6_557 . ?
Cl2 La2 S2 149.29(8) 3_756 . ?
S3 La2 S2 68.50(9) 6_657 . ?
S1 La2 S2 82.19(8) . . ?
S3 La2 S2 86.02(9) 3_756 . ?
Cl2 La2 S1 142.23(10) 6_557 8_765 ?
Cl2 La2 S1 75.60(8) 3_756 8_765 ?
S3 La2 S1 130.85(9) 6_657 8_765 ?
S1 La2 S1 76.28(7) . 8_765 ?
S3 La2 S1 67.84(9) 3_756 8_765 ?
S2 La2 S1 74.15(8) . 8_765 ?
Cl2 La2 As1 63.14(7) 6_557 8_755 ?
Cl2 La2 As1 141.03(7) 3_756 8_755 ?
S3 La2 As1 62.33(7) 6_657 8_755 ?
S1 La2 As1 65.24(7) . 8_755 ?
S3 La2 As1 137.52(7) 3_756 8_755 ?
S2 La2 As1 65.30(6) . 8_755 ?
S1 La2 As1 126.47(6) 8_765 8_755 ?
Cl1 La3 Cl1 79.05(3) . 5_657 ?
Cl1 La3 S5 140.89(7) . 8_765 ?
Cl1 La3 S5 76.19(9) 5_657 8_765 ?
Cl1 La3 S5 95.48(11) . . ?
Cl1 La3 S5 137.33(9) 5_657 . ?
S5 La3 S5 83.08(6) 8_765 . ?
Cl1 La3 S1 141.45(7) . . ?
Cl1 La3 S1 135.25(7) 5_657 . ?
S5 La3 S1 74.94(9) 8_765 . ?
S5 La3 S1 71.01(9) . . ?
Cl1 La3 S2 117.13(11) . 1_455 ?
Cl1 La3 S2 71.66(7) 5_657 1_455 ?
S5 La3 S2 82.85(9) 8_765 1_455 ?
S5 La3 S2 142.15(9) . 1_455 ?
S1 La3 S2 71.44(9) . 1_455 ?
Cl1 La3 S2 71.62(7) . 8_755 ?
Cl1 La3 S2 115.92(10) 5_657 8_755 ?
S5 La3 S2 147.10(9) 8_765 8_755 ?
S5 La3 S2 101.72(9) . 8_755 ?
S1 La3 S2 76.03(9) . 8_755 ?
S2 La3 S2 73.49(6) 1_455 8_755 ?
Cl1 La3 S5 74.15(8) . 5_757 ?
Cl1 La3 S5 72.33(9) 5_657 5_757 ?
S5 La3 S5 69.74(11) 8_765 5_757 ?
S5 La3 S5 65.57(11) . 5_757 ?
S1 La3 S5 126.12(10) . 5_757 ?
S2 La3 S5 138.84(9) 1_455 5_757 ?
S2 La3 S5 142.00(9) 8_755 5_757 ?
S3 As1 S1 96.89(12) 6_557 . ?
S3 As1 S2 96.09(12) 6_557 1_455 ?
S1 As1 S2 100.94(12) . 1_455 ?
S3 As1 La2 112.98(10) 6_557 8_765 ?
S1 As1 La2 123.11(10) . 8_765 ?
S2 As1 La2 121.23(9) 1_455 8_765 ?
As1 S1 La2 91.31(11) . . ?
As1 S1 La3 92.63(11) . . ?
La2 S1 La3 156.09(12) . . ?
As1 S1 La2 95.54(11) . 8_755 ?
La2 S1 La2 98.32(9) . 8_755 ?
La3 S1 La2 104.74(10) . 8_755 ?
As1 S2 La3 92.02(11) 1_655 1_655 ?
As1 S2 La3 123.56(13) 1_655 8_765 ?
La3 S2 La3 101.00(9) 1_655 8_765 ?
As1 S2 La2 83.24(10) 1_655 . ?
La3 S2 La2 152.68(11) 1_655 . ?
La3 S2 La2 104.02(10) 8_765 . ?
As1 S3 La2 87.20(10) 6_557 6_457 ?
As1 S3 La2 98.96(11) 6_557 3_746 ?
La2 S3 La2 136.46(12) 6_457 3_746 ?
As1 S3 La1 112.36(12) 6_557 . ?
La2 S3 La1 123.85(11) 6_457 . ?
La2 S3 La1 93.63(9) 3_746 . ?
La1 S4 La1 135.08(18) . 3_646 ?
La3 S5 La3 132.45(12) 8_755 . ?
La3 S5 La3 91.14(10) 8_755 5_757 ?
La3 S5 La3 114.43(11) . 5_757 ?
La3 Cl1 La3 133.02(18) . 4_547 ?
La3 Cl1 La3 109.55(4) . 8_655 ?
La3 Cl1 La3 100.95(4) 4_547 8_655 ?
La3 Cl1 La3 100.95(4) . 5_657 ?
La3 Cl1 La3 109.55(4) 4_547 5_657 ?
La3 Cl1 La3 97.70(14) 8_655 5_657 ?
La2 Cl2 La2 108.05(10) 6_557 3_746 ?
La2 Cl2 La1 136.83(13) 6_557 3_746 ?
La2 Cl2 La1 102.22(10) 3_746 3_746 ?
La2 Cl2 La1 100.15(9) 6_557 . ?
La2 Cl2 La1 100.21(11) 3_746 . ?
La1 Cl2 La1 104.01(9) 3_746 . ?

loop_
_geom_bond_atom_site_label_1
_geom_bond_atom_site_label_2
_geom_bond_distance
_geom_bond_site_symmetry_2
_geom_bond_publ_flag
La1 S4 2.867(5) . ?
La1 Cl2 2.872(3) 3_756 ?
La1 Cl2 2.872(3) 8_765 ?
La1 Cl2 2.968(3) 6_557 ?
La1 Cl2 2.968(3) . ?
La1 S4 3.029(5) 3_656 ?
La1 S3 3.132(3) . ?
La1 S3 3.132(3) 6_557 ?
La2 Cl2 2.827(3) 6_557 ?
La2 Cl2 2.839(3) 3_756 ?
La2 S3 2.913(3) 6_657 ?
La2 S1 2.968(3) . ?
La2 S3 2.977(3) 3_756 ?
La2 S2 3.069(3) . ?
La2 S1 3.091(3) 8_765 ?
La2 As1 3.5592(16) 8_755 ?
La3 Cl1 2.841(2) . ?
La3 Cl1 2.874(3) 5_657 ?
La3 S5 2.902(4) 8_765 ?
La3 S5 2.966(4) . ?
La3 S1 2.989(3) . ?
La3 S2 3.010(3) 1_455 ?
La3 S2 3.041(3) 8_755 ?
La3 S5 3.153(3) 5_757 ?
As1 S3 2.258(3) 6_557 ?
As1 S1 2.269(3) . ?
As1 S2 2.272(4) 1_455 ?
